data_1534874
loop_
_publ_author_name
'Macaluso, R.T.'
'Chan, J.Y.'
'Sykora, R.E.'
'Albrecht-Schmitt, T.E.'
'Wells, D.M.'
'Nakatsuji, S.'
'Fisk, Z.'
'Mar, A.'
'Lee, H.'

_publ_section_title
;
 Structure and electrical resistivity of Ce Ni Sb3
;
_journal_name_full 'Journal of Solid State Chemistry'
_journal_page_first 293
_journal_page_last 298
_journal_volume 177
_journal_year 2004
_chemical_formula_sum 'Ce Ni Sb3'
_chemical_name_systematic 'Ce Ni (Sb3)'
_space_group_IT_number 57
_symmetry_space_group_name_Hall '-P 2c 2b'
_symmetry_space_group_name_H-M 'P b c m'
_cell_angle_alpha 90
_cell_angle_beta 90
_cell_angle_gamma 90
_cell_formula_units_Z 12
_cell_length_a 12.634
_cell_length_b 6.2037
_cell_length_c 18.3698
_cell_volume 1439.780
_citation_journal_id_ASTM JSSCBI
_cod_data_source_file Macaluso_JSSCBI_2004_860.cif
_cod_data_source_block Ce1Ni1Sb3
_cod_original_cell_volume 1439.78
_cod_original_formula_sum 'Ce1 Ni1 Sb3'
_cod_database_code 1534874

loop_
_symmetry_equiv_pos_as_xyz
x,y,z
-x,-y,z+1/2
x,-y+1/2,-z
-x,y+1/2,-z+1/2
-x,-y,-z
x,y,-z-1/2
-x,y-1/2,z
x,-y-1/2,z-1/2

loop_
_atom_site_label
_atom_site_type_symbol
_atom_site_fract_x
_atom_site_fract_y
_atom_site_fract_z
_atom_site_occupancy
_atom_site_U_iso_or_equiv
Sb1 Sb-1 0.49648 0.20701 0.334051 1 0.0
Sb5 Sb-1 -0.02613 0.54305 0.586595 1 0.0
Ce2 Ce+3 0.29911 0.47384 0.416578 1 0.0
Sb3 Sb-1 0.50405 0.25 0.5 1 0.0
Ni1 Ni+2 -0.10166 0.25 0.5 1 0.0
Ni2 Ni+2 -0.09777 0.67164 0.17593 1 0.0
Ce1 Ce+3 0.30554 -0.057 0.25 1 0.0
Sb4 Sb-1 0.22356 0.52537 0.584227 1 0.0
Sb2 Sb-1 0.21934 0.44721 0.25 1 0.0
Sb6 Sb-1 0.05847 0.81154 0.25 1 0.0
